data_2230077
loop_
_publ_author_name
'Betz, Richard'
'McCleland, Cedric'
'Marchand, Harold'

_publ_section_title
;
 2<i>H</i>-Chromen-4(3<i>H</i>)-one
;
_journal_coeditor_code LW2060
_journal_issue 5
_journal_name_full 'Acta Crystallographica Section E'
_journal_page_first o1151
_journal_paper_doi 10.1107/S1600536811013535
_journal_volume 67
_journal_year 2011
_chemical_formula_iupac 'C9 H8 O2'
_chemical_formula_moiety 'C9 H8 O2'
_chemical_formula_sum 'C9 H8 O2'
_chemical_formula_weight 148.15
_chemical_melting_point_gt 308
_chemical_melting_point_lt 311
_chemical_name_common
;
4-Chromanone
;
_chemical_name_systematic
;
2<i>H</i>-Chromen-4(3<i>H</i>)-one
;
_space_group_IT_number 14
_symmetry_cell_setting monoclinic
_symmetry_space_group_name_Hall '-P 2ybc'
_symmetry_space_group_name_H-M 'P 1 21/c 1'
_atom_sites_solution_hydrogens geom
_atom_sites_solution_primary direct
_atom_sites_solution_secondary difmap
_audit_creation_method SHELXL-97
_cell_angle_alpha 90.00
_cell_angle_beta 115.364(3)
_cell_angle_gamma 90.00
_cell_formula_units_Z 4
_cell_length_a 7.5538(4)
_cell_length_b 8.0896(4)
_cell_length_c 13.0410(6)
_cell_measurement_reflns_used 4401
_cell_measurement_temperature 200(2)
_cell_measurement_theta_max 28.25
_cell_measurement_theta_min 2.98
_cell_volume 720.08(6)
_computing_cell_refinement 'SAINT (Bruker, 2010)'
_computing_data_collection 'APEX2 (Bruker, 2010)'
_computing_data_reduction 'SAINT (Bruker, 2010)'
_computing_molecular_graphics 'ORTEP-3 (Farrugia, 1997) and Mercury (Macrae,<i>et al.</i>, 2006)'
_computing_publication_material 'SHELXL97 (Sheldrick, 2008) and PLATON (Spek, 2009)'
_computing_structure_refinement 'SHELXL97 (Sheldrick, 2008)'
_computing_structure_solution 'SHELXS97 (Sheldrick, 2008)'
_diffrn_ambient_temperature 200(2)
_diffrn_measured_fraction_theta_full 0.993
_diffrn_measured_fraction_theta_max 0.993
_diffrn_measurement_device_type 'Bruker APEXII CCD'
_diffrn_measurement_method '\f and \w'
_diffrn_radiation_monochromator graphite
_diffrn_radiation_source 'fine-focus sealed tube'
_diffrn_radiation_type MoK\a
_diffrn_radiation_wavelength 0.71073
_diffrn_reflns_av_R_equivalents 0.0407
_diffrn_reflns_av_sigmaI/netI 0.0220
_diffrn_reflns_limit_h_max 10
_diffrn_reflns_limit_h_min -9
_diffrn_reflns_limit_k_max 10
_diffrn_reflns_limit_k_min -10
_diffrn_reflns_limit_l_max 14
_diffrn_reflns_limit_l_min -17
_diffrn_reflns_number 6367
_diffrn_reflns_theta_full 28.28
_diffrn_reflns_theta_max 28.28
_diffrn_reflns_theta_min 3.46
_exptl_absorpt_coefficient_mu 0.096
_exptl_absorpt_correction_type none
_exptl_crystal_colour colourless
_exptl_crystal_density_diffrn 1.367
_exptl_crystal_density_method 'not measured'
_exptl_crystal_description block
_exptl_crystal_F_000 312
_exptl_crystal_size_max 0.479
_exptl_crystal_size_mid 0.407
_exptl_crystal_size_min 0.288
_refine_diff_density_max 0.294
_refine_diff_density_min -0.186
_refine_ls_extinction_method none
_refine_ls_goodness_of_fit_ref 1.054
_refine_ls_hydrogen_treatment constr
_refine_ls_matrix_type full
_refine_ls_number_parameters 100
_refine_ls_number_reflns 1774
_refine_ls_number_restraints 0
_refine_ls_restrained_S_all 1.054
_refine_ls_R_factor_all 0.0407
_refine_ls_R_factor_gt 0.0371
_refine_ls_shift/su_max 0.000
_refine_ls_shift/su_mean 0.000
_refine_ls_structure_factor_coef Fsqd
_refine_ls_weighting_details 'calc w=1/[\s^2^(Fo^2^)+(0.0588P)^2^+0.1339P] where P=(Fo^2^+2Fc^2^)/3'
_refine_ls_weighting_scheme calc
_refine_ls_wR_factor_gt 0.1035
_refine_ls_wR_factor_ref 0.1069
_reflns_number_gt 1578
_reflns_number_total 1774
_reflns_threshold_expression I>2\s(I)
_cod_data_source_file lw2060.cif
_cod_data_source_block I
_cod_original_sg_symbol_H-M 'P 21/c'
_cod_database_code 2230077
_cod_database_fobs_code 2230077

loop_
_symmetry_equiv_pos_as_xyz
'x, y, z'
'-x, y+1/2, -z+1/2'
'-x, -y, -z'
'x, -y-1/2, z-1/2'

loop_
_atom_site_type_symbol
_atom_site_label
_atom_site_fract_x
_atom_site_fract_y
_atom_site_fract_z
_atom_site_U_iso_or_equiv
_atom_site_adp_type
_atom_site_calc_flag
_atom_site_refinement_flags
_atom_site_occupancy
_atom_site_disorder_assembly
_atom_site_disorder_group
O O1 0.32152(11) 0.53935(9) 0.22765(6) 0.0337(2) Uani d . 1 . .
O O2 0.15764(13) 0.19047(10) 0.39707(7) 0.0434(2) Uani d . 1 . .
C C1 0.20014(15) 0.40212(13) 0.16627(8) 0.0327(2) Uani d . 1 . .
H H11 0.2296 0.3735 0.1014 0.039 Uiso calc R 1 . .
H H12 0.0606 0.4348 0.1357 0.039 Uiso calc R 1 . .
C C2 0.23447(15) 0.25263(12) 0.24191(8) 0.0307(2) Uani d . 1 . .
H H21 0.1432 0.1632 0.1991 0.037 Uiso calc R 1 . .
H H22 0.3699 0.2120 0.2654 0.037 Uiso calc R 1 . .
C C3 0.20392(13) 0.29406(11) 0.34541(8) 0.0262(2) Uani d . 1 . .
C C4 0.23848(12) 0.46883(11) 0.38176(7) 0.0232(2) Uani d . 1 . .
C C5 0.29805(12) 0.58227(11) 0.32203(8) 0.0255(2) Uani d . 1 . .
C C6 0.33856(14) 0.74544(12) 0.35963(9) 0.0349(2) Uani d . 1 . .
H H6 0.3802 0.8228 0.3197 0.042 Uiso calc R 1 . .
C C7 0.31759(15) 0.79357(13) 0.45538(10) 0.0400(3) Uani d . 1 . .
H H7 0.3450 0.9047 0.4807 0.048 Uiso calc R 1 . .
C C8 0.25740(16) 0.68291(14) 0.51532(9) 0.0389(3) Uani d . 1 . .
H H8 0.2424 0.7180 0.5807 0.047 Uiso calc R 1 . .
C C9 0.21953(14) 0.52099(13) 0.47876(8) 0.0310(2) Uani d . 1 . .
H H9 0.1801 0.4441 0.5200 0.037 Uiso calc R 1 . .

loop_
_atom_site_aniso_label
_atom_site_aniso_U_11
_atom_site_aniso_U_22
_atom_site_aniso_U_33
_atom_site_aniso_U_12
_atom_site_aniso_U_13
_atom_site_aniso_U_23
O1 0.0403(4) 0.0338(4) 0.0332(4) -0.0066(3) 0.0217(3) 0.0014(3)
O2 0.0608(5) 0.0309(4) 0.0420(4) -0.0108(3) 0.0254(4) 0.0046(3)
C1 0.0385(5) 0.0353(5) 0.0253(4) -0.0009(4) 0.0146(4) -0.0024(4)
C2 0.0348(5) 0.0262(4) 0.0318(5) -0.0008(4) 0.0147(4) -0.0051(4)
C3 0.0263(4) 0.0239(4) 0.0267(4) -0.0010(3) 0.0098(3) 0.0018(3)
C4 0.0221(4) 0.0233(4) 0.0231(4) 0.0013(3) 0.0086(3) 0.0007(3)
C5 0.0234(4) 0.0240(4) 0.0279(4) -0.0001(3) 0.0098(3) 0.0012(3)
C6 0.0318(5) 0.0236(5) 0.0446(6) -0.0032(4) 0.0117(4) 0.0013(4)
C7 0.0329(5) 0.0275(5) 0.0474(6) 0.0022(4) 0.0057(4) -0.0114(4)
C8 0.0374(5) 0.0423(6) 0.0314(5) 0.0087(4) 0.0095(4) -0.0107(4)
C9 0.0313(5) 0.0358(5) 0.0256(4) 0.0042(4) 0.0121(4) 0.0001(4)

loop_
_atom_type_symbol
_atom_type_description
_atom_type_scat_dispersion_real
_atom_type_scat_dispersion_imag
_atom_type_scat_source
C C 0.0033 0.0016 'International Tables Vol C Tables 4.2.6.8 and 6.1.1.4'
H H 0.0000 0.0000 'International Tables Vol C Tables 4.2.6.8 and 6.1.1.4'
O O 0.0106 0.0060 'International Tables Vol C Tables 4.2.6.8 and 6.1.1.4'

loop_
_geom_angle_atom_site_label_1
_geom_angle_atom_site_label_2
_geom_angle_atom_site_label_3
_geom_angle_site_symmetry_1
_geom_angle_site_symmetry_3
_geom_angle
_geom_angle_publ_flag
C5 O1 C1 . . 113.55(7) ?
O1 C1 C2 . . 111.27(8) ?
O1 C1 H11 . . 109.4 ?
C2 C1 H11 . . 109.4 ?
O1 C1 H12 . . 109.4 ?
C2 C1 H12 . . 109.4 ?
H11 C1 H12 . . 108.0 ?
C3 C2 C1 . . 111.02(8) ?
C3 C2 H21 . . 109.4 ?
C1 C2 H21 . . 109.4 ?
C3 C2 H22 . . 109.4 ?
C1 C2 H22 . . 109.4 ?
H21 C2 H22 . . 108.0 ?
O2 C3 C4 . . 122.29(9) ?
O2 C3 C2 . . 122.37(9) ?
C4 C3 C2 . . 115.33(8) ?
C5 C4 C9 . . 119.25(9) ?
C5 C4 C3 . . 120.27(8) ?
C9 C4 C3 . . 120.43(9) ?
O1 C5 C6 . . 117.70(9) ?
O1 C5 C4 . . 122.30(8) ?
C6 C5 C4 . . 119.99(9) ?
C7 C6 C5 . . 119.45(10) ?
C7 C6 H6 . . 120.3 ?
C5 C6 H6 . . 120.3 ?
C6 C7 C8 . . 121.35(9) ?
C6 C7 H7 . . 119.3 ?
C8 C7 H7 . . 119.3 ?
C9 C8 C7 . . 119.13(10) ?
C9 C8 H8 . . 120.4 ?
C7 C8 H8 . . 120.4 ?
C8 C9 C4 . . 120.82(10) ?
C8 C9 H9 . . 119.6 ?
C4 C9 H9 . . 119.6 ?

loop_
_geom_bond_atom_site_label_1
_geom_bond_atom_site_label_2
_geom_bond_site_symmetry_2
_geom_bond_distance
_geom_bond_publ_flag
O1 C5 . 1.3616(11) ?
O1 C1 . 1.4439(12) ?
O2 C3 . 1.2166(12) ?
C1 C2 . 1.5112(14) ?
C1 H11 . 0.9900 ?
C1 H12 . 0.9900 ?
C2 C3 . 1.5013(13) ?
C2 H21 . 0.9900 ?
C2 H22 . 0.9900 ?
C3 C4 . 1.4785(12) ?
C4 C5 . 1.3970(12) ?
C4 C9 . 1.3977(13) ?
C5 C6 . 1.3957(13) ?
C6 C7 . 1.3803(16) ?
C6 H6 . 0.9500 ?
C7 C8 . 1.3870(18) ?
C7 H7 . 0.9500 ?
C8 C9 . 1.3813(15) ?
C8 H8 . 0.9500 ?
C9 H9 . 0.9500 ?

loop_
_geom_hbond_atom_site_label_D
_geom_hbond_atom_site_label_H
_geom_hbond_atom_site_label_A
_geom_hbond_site_symmetry_A
_geom_hbond_distance_DH
_geom_hbond_distance_HA
_geom_hbond_distance_DA
_geom_hbond_angle_DHA
C1 H11 O2 4_565 0.99 2.53 3.4674(13) 157
C1 H12 O2 2_555 0.99 2.56 3.3934(15) 141

loop_
_geom_torsion_atom_site_label_1
_geom_torsion_atom_site_label_2
_geom_torsion_atom_site_label_3
_geom_torsion_atom_site_label_4
_geom_torsion_site_symmetry_1
_geom_torsion_site_symmetry_2
_geom_torsion_site_symmetry_3
_geom_torsion_site_symmetry_4
_geom_torsion
_geom_torsion_publ_flag
C5 O1 C1 C2 . . . . -55.93(11) ?
O1 C1 C2 C3 . . . . 55.36(11) ?
C1 C2 C3 O2 . . . . 154.40(10) ?
C1 C2 C3 C4 . . . . -26.96(11) ?
O2 C3 C4 C5 . . . . 177.76(9) ?
C2 C3 C4 C5 . . . . -0.88(12) ?
O2 C3 C4 C9 . . . . 0.32(14) ?
C2 C3 C4 C9 . . . . -178.33(8) ?
C1 O1 C5 C6 . . . . -153.72(9) ?
C1 O1 C5 C4 . . . . 27.22(12) ?
C9 C4 C5 O1 . . . . 179.27(8) ?
C3 C4 C5 O1 . . . . 1.80(13) ?
C9 C4 C5 C6 . . . . 0.23(13) ?
C3 C4 C5 C6 . . . . -177.25(8) ?
O1 C5 C6 C7 . . . . -179.64(9) ?
C4 C5 C6 C7 . . . . -0.55(14) ?
C5 C6 C7 C8 . . . . 0.14(15) ?
C6 C7 C8 C9 . . . . 0.60(16) ?
C7 C8 C9 C4 . . . . -0.93(15) ?
C5 C4 C9 C8 . . . . 0.52(14) ?
C3 C4 C9 C8 . . . . 177.99(8) ?

loop_
_cod_related_entry_id
_cod_related_entry_database
_cod_related_entry_code
1 ChemSpider 61418
